data_7226833
loop_
_publ_author_name
'Collings, Ines E.'
'Bykov, Maxim'
'Bykova, Elena'
'Tucker, Matthew G.'
'Petitgirard, Sylvain'
'Hanfland, Michael'
'Glazyrin, Konstantin'
'van Smaalen, Sander'
'Goodwin, Andrew L.'
'Dubrovinsky, Leonid'
'Dubrovinskaia, Natalia'

_publ_section_title
;
 Structural distortions in the high-pressure polar phases of ammonium
 metal formates
;
_journal_issue 46
_journal_name_full CrystEngComm
_journal_page_first 8849
_journal_paper_doi 10.1039/C6CE01891B
_journal_volume 18
_journal_year 2016
_chemical_formula_sum 'C3 H7 N Ni O6'
_chemical_formula_weight 211.78
_chemical_name_systematic 'ammonium nickel formate'
_space_group_IT_number 4
_symmetry_cell_setting monoclinic
_symmetry_Int_Tables_number 4
_symmetry_space_group_name_Hall 'P 2yb'
_symmetry_space_group_name_H-M 'P 1 21 1'
_audit_update_record
;
2016-08-29 deposited with the CCDC.
2016-10-19 downloaded from the CCDC.
;
_cell_angle_alpha 90
_cell_angle_beta 115.6(2)
_cell_angle_gamma 90
_cell_formula_units_Z 2
_cell_length_a 6.306(13)
_cell_length_b 8.0599(14)
_cell_length_c 7.250(13)
_cell_measurement_reflns_used 541
_cell_measurement_temperature 293
_cell_measurement_theta_max 13.24
_cell_measurement_theta_min 2.32
_cell_volume 332.3(11)
_computing_cell_refinement 'CrysAlisPro 1.171.38.41 (Rigaku OD, 2015)'
_computing_data_collection 'CrysAlisPro 1.171.38.41 (Rigaku OD, 2015)'
_computing_data_reduction 'CrysAlisPro 1.171.38.41 (Rigaku OD, 2015)'
_computing_structure_refinement JANA2006
_computing_structure_solution JANA2006
_diffrn_ambient_temperature 293
_diffrn_detector 'CCD plate'
_diffrn_measured_fraction_theta_full 0.95
_diffrn_measured_fraction_theta_max 0.94
_diffrn_measurement_device 'ID09A beamline, ESRF'
_diffrn_measurement_method '\w scans'
_diffrn_radiation_monochromator synchrotron
_diffrn_radiation_probe x-ray
_diffrn_radiation_source synchrotron
_diffrn_radiation_type synchrotron
_diffrn_radiation_wavelength 0.41168
_diffrn_reflns_av_R_equivalents 0.077
_diffrn_reflns_av_unetI/netI 0.1098
_diffrn_reflns_limit_h_max 7
_diffrn_reflns_limit_h_min -6
_diffrn_reflns_limit_k_max 8
_diffrn_reflns_limit_k_min -8
_diffrn_reflns_limit_l_max 7
_diffrn_reflns_limit_l_min -7
_diffrn_reflns_number 3401
_diffrn_reflns_theta_full 11.46
_diffrn_reflns_theta_max 13.24
_diffrn_reflns_theta_min 2.32
_diffrn_source synchrotron
_exptl_absorpt_coefficient_mu 0.642
_exptl_absorpt_correction_T_max 1
_exptl_absorpt_correction_T_min 0.236
_exptl_absorpt_correction_type multi-scan
_exptl_absorpt_process_details
;
CrysAlisPro 1.171.38.41 (Rigaku Oxford Diffraction, 2015)
Empirical absorption correction using spherical harmonics,
 implemented in SCALE3 ABSPACK scaling algorithm.
;
_exptl_crystal_colour green
_exptl_crystal_density_diffrn 2.0812
_exptl_crystal_description 'hexagonal bipyramid'
_exptl_crystal_F_000 208
_exptl_crystal_size_max 0.055
_exptl_crystal_size_mid 0.055
_exptl_crystal_size_min 0.055
_refine_diff_density_max 1.00
_refine_diff_density_min -0.93
_refine_ls_abs_structure_details '  453 of Friedel pairs used in the refinement'
_refine_ls_extinction_method none
_refine_ls_goodness_of_fit_gt 2.97
_refine_ls_goodness_of_fit_ref 2.19
_refine_ls_hydrogen_treatment constr
_refine_ls_number_constraints 21
_refine_ls_number_parameters 46
_refine_ls_number_reflns 2542
_refine_ls_number_restraints 0
_refine_ls_R_factor_all 0.1801
_refine_ls_R_factor_gt 0.1111
_refine_ls_shift/su_max 0.0476
_refine_ls_shift/su_mean 0.0088
_refine_ls_structure_factor_coef F
_refine_ls_weighting_details w=1/(\s^2^(F)+0.0001F^2^)
_refine_ls_weighting_scheme sigma
_refine_ls_wR_factor_gt 0.1271
_refine_ls_wR_factor_ref 0.1417
_reflns_number_gt 1110
_reflns_number_total 2542
_reflns_threshold_expression I>3\s(I)
_cod_data_source_file c6ce01891b2.cif
_cod_data_source_block I
_cod_depositor_comments
;
The following automatic conversions were performed:

'_diffrn_radiation_probe' value 'X-ray' changed to 'x-ray' according
to
/usr/data/users/saulius/crontab/automatic-downloads/rss-feeds/RSC/lib/dictionaries/cif_core.dic
dictionary named 'cif_core.dic' version 2.4.2 from 2011-04-26.

Automatic conversion script
Id: cif_fix_values 4268 2015-11-12 08:31:59Z antanas 

 Adding full bibliography for 7226831--7226836.cif.
;
_cod_original_formula_sum 'C3 H7 N1 Ni1 O6'
_cod_database_code 7226833

loop_
_space_group_symop_id
_space_group_symop_operation_xyz
1 x,y,z
2 -x,y+1/2,-z

loop_
_atom_site_label
_atom_site_type_symbol
_atom_site_fract_x
_atom_site_fract_y
_atom_site_fract_z
_atom_site_adp_type
_atom_site_U_iso_or_equiv
_atom_site_site_symmetry_multiplicity
_atom_site_occupancy
_atom_site_calc_flag
Ni1 Ni 0.6598(5) 0.75 0.3190(4) Uani 0.0789(13) 2 1 d
O1 O 0.921(2) 0.6169(16) 0.294(2) Uiso 0.0717(12) 2 1 d
O2 O 0.679(2) 0.6117(16) 0.555(2) Uiso 0.0717(12) 2 1 d
O3 O 0.409(2) 0.6080(16) 0.109(2) Uiso 0.0717(12) 2 1 d
O4 O 0.884(2) 0.8873(16) 0.558(2) Uiso 0.0717(12) 2 1 d
O5 O 0.381(2) 0.8843(16) 0.292(2) Uiso 0.0717(12) 2 1 d
O6 O 0.696(2) 0.8967(15) 0.108(2) Uiso 0.0717(12) 2 1 d
N1 N 0.030(2) 0.249(3) 0.055(2) Uiso 0.070(3) 2 1 d
C1 C 1.064(3) 0.5375(19) 0.439(3) Uiso 0.0717(12) 2 1 d
C2 C 0.613(3) 0.4648(19) 0.544(3) Uiso 0.0717(12) 2 1 d
C3 C 0.449(4) 0.510(3) 0.002(4) Uiso 0.0717(12) 2 1 d
H1 H 1.146151 0.597697 0.564371 Uiso 0.086 2 1 d
H2 H 0.556015 0.408129 0.414871 Uiso 0.086 2 1 d
H3 H 0.599517 0.516363 -0.001869 Uiso 0.086 2 1 d

loop_
_atom_site_aniso_label
_atom_site_aniso_type_symbol
_atom_site_aniso_U_11
_atom_site_aniso_U_22
_atom_site_aniso_U_33
_atom_site_aniso_U_12
_atom_site_aniso_U_13
_atom_site_aniso_U_23
Ni1 Ni 0.110(2) 0.0281(8) 0.0794(17) 0.0002(15) 0.0225(17) 0.0007(17)

loop_
_atom_type_symbol
_atom_type_scat_dispersion_real
_atom_type_scat_dispersion_imag
_atom_type_scat_source
C -0.0001 0.0005 'International Tables Vol C tables 4.2.6.8 and 6.1.1.1'
H 0.0000 0.0000 'International Tables Vol C tables 4.2.6.8 and 6.1.1.1'
N 0.0006 0.0010 'International Tables Vol C tables 4.2.6.8 and 6.1.1.1'
Ni 0.2312 0.4101 'International Tables Vol C tables 4.2.6.8 and 6.1.1.1'
O 0.0018 0.0018 'International Tables Vol C tables 4.2.6.8 and 6.1.1.1'

loop_
_geom_angle_atom_site_label_1
_geom_angle_atom_site_label_2
_geom_angle_atom_site_label_3
_geom_angle_site_symmetry_1
_geom_angle_site_symmetry_3
_geom_angle
O1 Ni1 O2 . . 91.7(6)
O1 Ni1 O3 . . 91.9(6)
O1 Ni1 O4 . . 94.0(6)
O1 Ni1 O5 . . 170.3(7)
O1 Ni1 O6 . . 83.1(7)
O2 Ni1 O3 . . 93.9(6)
O2 Ni1 O4 . . 79.2(6)
O2 Ni1 O5 . . 96.3(7)
O2 Ni1 O6 . . 170.7(5)
O3 Ni1 O4 . . 171.0(8)
O3 Ni1 O5 . . 82.3(6)
O3 Ni1 O6 . . 94.0(6)
O4 Ni1 O5 . . 92.7(6)
O4 Ni1 O6 . . 93.4(6)
O5 Ni1 O6 . . 89.6(7)
Ni1 O1 C1 . . 121.4(18)
Ni1 O2 C2 . . 125.3(14)
Ni1 O3 C3 . . 123.0(15)
Ni1 O4 C1 . 2_756 128.7(13)
Ni1 O5 C2 . 2_656 119.3(11)
Ni1 O6 C3 . 2_655 126.5(18)
O1 C1 O4 . 2_746 127.5(19)
O1 C1 H1 . . 116.24
O4 C1 H1 2_746 . 116.24
O2 C2 O5 . 2_646 121.4(19)
O2 C2 H2 . . 119.3
O5 C2 H2 2_646 . 119.3
O3 C3 O6 . 2_645 124(3)
O3 C3 H3 . . 117.76
O6 C3 H3 2_645 . 117.76

loop_
_geom_bond_atom_site_label_1
_geom_bond_atom_site_label_2
_geom_bond_site_symmetry_2
_geom_bond_distance
Ni1 O1 . 2.038(17)
Ni1 O2 . 2.002(15)
Ni1 O3 . 2.011(15)
Ni1 O4 . 2.026(15)
Ni1 O5 . 2.000(16)
Ni1 O6 . 2.023(16)
O1 C1 . 1.23(2)
O2 C2 . 1.25(2)
O3 C3 . 1.21(3)
O4 C1 2_756 1.25(2)
O5 C2 2_656 1.34(3)
O6 C3 2_655 1.30(3)
C1 H1 . 0.96
C2 H2 . 0.96
C3 H3 . 0.96

loop_
_twin_individual_id
_twin_individual_mass_fraction_refined
_twin_individual_twin_matrix_11
_twin_individual_twin_matrix_12
_twin_individual_twin_matrix_13
_twin_individual_twin_matrix_21
_twin_individual_twin_matrix_22
_twin_individual_twin_matrix_23
_twin_individual_twin_matrix_31
_twin_individual_twin_matrix_32
_twin_individual_twin_matrix_33
1 0.176(6) 1 0 0 0 1 0 0 0 1
2 0.202(3) 1 0 0 0 -1 0 0.7516 0 -1
3 0.144(2) -0.0851 0 -1.1041 0 1 0 0.8353 0 -0.9149
4 0.141(2) -0.9149 0 1.1041 0 -1 0 0.1477 0 0.9149
5 0.174(3) -0.9149 0 1.1041 0 1 0 -0.8353 0 -0.0851
6 0.163(3) -0.0851 0 -1.1041 0 -1 0 -0.8993 0 0.0851
